data_1511487
loop_
_publ_author_name
'Nowotny, H.'
'Rogl, P.'

_publ_section_title
;
 Ternaere Komplexboride mit Th Mo B4-Typ
;
_journal_name_full 'Monatshefte fuer Chemie (-108,1977)'
_journal_page_first 1082
_journal_page_last 1098
_journal_volume 105
_journal_year 1974
_chemical_formula_sum 'B4 Mo Th'
_chemical_name_systematic 'Th Mo B4'
_space_group_IT_number 65
_symmetry_space_group_name_Hall '-C 2 2'
_symmetry_space_group_name_H-M 'C m m m'
_cell_angle_alpha 90
_cell_angle_beta 90
_cell_angle_gamma 90
_cell_formula_units_Z 4
_cell_length_a 7.481
_cell_length_b 9.658
_cell_length_c 3.771
_cell_volume 272.460
_citation_journal_id_ASTM MOCHAP
_cod_data_source_file boron4-x_117.cif
_cod_data_source_block B4Mo1Th1
_cod_original_cell_volume 272.4604
_cod_original_formula_sum 'B4 Mo1 Th1'
_cod_database_code 1511487

loop_
_symmetry_equiv_pos_as_xyz
x,y,z
-x,-y,z
x,-y,-z
-x,y,-z
-x,-y,-z
x,y,-z
-x,y,z
x,-y,z
x+1/2,y+1/2,z
-x+1/2,-y+1/2,z
x+1/2,-y+1/2,-z
-x+1/2,y+1/2,-z
-x+1/2,-y+1/2,-z
x+1/2,y+1/2,-z
-x+1/2,y+1/2,z
x+1/2,-y+1/2,z

loop_
_atom_site_label
_atom_site_type_symbol
_atom_site_fract_x
_atom_site_fract_y
_atom_site_fract_z
_atom_site_occupancy
_atom_site_U_iso_or_equiv
B2 B 0.379 0 0.5 1 0.0
Mo1 Mo 0.1708 0 0 1 0.0
B3 B 0 0.093 0.5 1 0.0
B1 B 0.234 0.155 0.5 1 0.0
Th1 Th 0 0.3021 0 1 0.0
